data_7008576
loop_
_publ_author_name
'Channa, Asif'
'Steed, Jonathan W.'

_publ_section_title
;
 Anion and cation binding by a pendant arm cyclam and its macrobicyclic
 derivatives.
;
_journal_issue 14
_journal_name_full 'Dalton transactions (Cambridge, England : 2003)'
_journal_page_first 2455
_journal_page_last 2461
_journal_paper_doi 10.1039/b504561d
_journal_year 2005
_chemical_formula_sum 'C23 H50 Cl5 N4 Ni O12.5'
_chemical_formula_weight 818.63
_chemical_name_common 'nickel(ii)3-hydroxypropylcyclam diperchlorate'
_chemical_name_systematic
;
nickel(II)3-hydroxypropylcyclam diperchlorate
;
_space_group_IT_number 2
_symmetry_cell_setting triclinic
_symmetry_space_group_name_Hall '-P 1'
_symmetry_space_group_name_H-M 'P -1'
_atom_sites_solution_hydrogens geom
_atom_sites_solution_primary direct
_atom_sites_solution_secondary difmap
_audit_creation_method SHELXL-97
_cell_angle_alpha 101.519(5)
_cell_angle_beta 104.520(5)
_cell_angle_gamma 100.024(5)
_cell_formula_units_Z 2
_cell_length_a 9.7140(11)
_cell_length_b 10.3555(7)
_cell_length_c 18.0585(13)
_cell_measurement_temperature 100(2)
_cell_volume 1674.3(3)
_computing_cell_refinement Denzo-SMN
_computing_data_collection 'Nonius Collect'
_computing_data_reduction Denzo-SMN
_computing_molecular_graphics 'XSeed interface to POVRay'
_computing_publication_material 'CIFTAB (Sheldrick, 1997)'
_computing_structure_refinement 'SHELXL-97 (Sheldrick, 1997)'
_computing_structure_solution 'SHELXS-97 (Sheldrick, 1990)'
_diffrn_ambient_temperature 100(2)
_diffrn_measured_fraction_theta_full 0.995
_diffrn_measured_fraction_theta_max 0.995
_diffrn_measurement_device_type KappaCCD
_diffrn_measurement_method '2o phi + omega scans 3.5 s/o'
_diffrn_radiation_monochromator graphite
_diffrn_radiation_source 'fine-focus sealed tube'
_diffrn_radiation_type MoK\a
_diffrn_radiation_wavelength 0.71073
_diffrn_reflns_av_R_equivalents 0.0903
_diffrn_reflns_av_sigmaI/netI 0.1206
_diffrn_reflns_limit_h_max 11
_diffrn_reflns_limit_h_min -11
_diffrn_reflns_limit_k_max 12
_diffrn_reflns_limit_k_min -12
_diffrn_reflns_limit_l_max 21
_diffrn_reflns_limit_l_min -21
_diffrn_reflns_number 9847
_diffrn_reflns_theta_full 25.00
_diffrn_reflns_theta_max 25.00
_diffrn_reflns_theta_min 1.20
_diffrn_standards_decay_% 0
_diffrn_standards_number 0
_exptl_absorpt_coefficient_mu 1.044
_exptl_absorpt_correction_T_max 0.9794
_exptl_absorpt_correction_T_min 0.4889
_exptl_absorpt_correction_type empirical
_exptl_crystal_colour green
_exptl_crystal_density_diffrn 1.624
_exptl_crystal_density_method 'not measured'
_exptl_crystal_description plate
_exptl_crystal_F_000 858
_exptl_crystal_size_max 0.80
_exptl_crystal_size_mid 0.30
_exptl_crystal_size_min 0.02
_refine_diff_density_max 0.921
_refine_diff_density_min -1.378
_refine_diff_density_rms 0.141
_refine_ls_extinction_coef 0.010(2)
_refine_ls_extinction_expression Fc^*^=kFc[1+0.001xFc^2^\l^3^/sin(2\q)]^-1/4^
_refine_ls_extinction_method SHELXL
_refine_ls_goodness_of_fit_ref 1.028
_refine_ls_hydrogen_treatment mixed
_refine_ls_matrix_type full
_refine_ls_number_parameters 431
_refine_ls_number_reflns 5882
_refine_ls_number_restraints 186
_refine_ls_restrained_S_all 1.024
_refine_ls_R_factor_all 0.1193
_refine_ls_R_factor_gt 0.0837
_refine_ls_shift/su_max 0.000
_refine_ls_shift/su_mean 0.000
_refine_ls_structure_factor_coef Fsqd
_refine_ls_weighting_details 'calc w=1/[\s^2^(Fo^2^)+(0.0822P)^2^+9.1500P] where P=(Fo^2^+2Fc^2^)/3'
_refine_ls_weighting_scheme calc
_refine_ls_wR_factor_gt 0.1958
_refine_ls_wR_factor_ref 0.2180
_reflns_number_gt 4328
_reflns_number_total 5882
_reflns_threshold_expression >2sigma(I)
_cod_data_source_file b504561d.txt
_cod_data_source_block AC20
_cod_original_sg_symbol_H-M P-1
_cod_original_formula_sum 'C23 H50 Cl5 N4 Ni O12.50'
_cod_database_code 7008576

loop_
_symmetry_equiv_pos_as_xyz
'x, y, z'
'-x, -y, -z'

loop_
_atom_site_label
_atom_site_type_symbol
_atom_site_fract_x
_atom_site_fract_y
_atom_site_fract_z
_atom_site_U_iso_or_equiv
_atom_site_adp_type
_atom_site_occupancy
_atom_site_symmetry_multiplicity
_atom_site_calc_flag
_atom_site_refinement_flags
_atom_site_disorder_assembly
_atom_site_disorder_group
Ni1 Ni 0.72604(8) 0.09271(7) 0.25934(4) 0.0226(3) Uani 1 1 d . . .
Cl1 Cl 0.22302(19) -0.07384(19) 0.11400(10) 0.0425(5) Uani 1 1 d U . .
O1 O 0.9685(6) -0.3769(5) 0.2856(3) 0.0470(13) Uani 1 1 d U A .
H1 H 1.0467 -0.3851 0.3151 0.056 Uiso 1 1 calc R . .
N1 N 0.7114(5) -0.1121(5) 0.2041(3) 0.0237(11) Uani 1 1 d . A .
C1 C 0.6907(14) -0.1065(12) 0.1223(6) 0.036(3) Uiso 0.660(6) 1 d P A 1
H1A H 0.5929 -0.0905 0.1003 0.044 Uiso 0.660(6) 1 calc PR A 1
H1B H 0.6958 -0.1943 0.0904 0.044 Uiso 0.660(6) 1 calc PR A 1
Cl2 Cl 1.32938(18) -0.40553(17) 0.40840(10) 0.0381(4) Uani 1 1 d U . .
O2 O 0.9348(5) 0.1522(4) 0.3312(2) 0.0295(10) Uani 1 1 d U A .
N2 N 0.7932(6) 0.1530(6) 0.1644(3) 0.0372(13) Uani 1 1 d . A .
C2 C 0.8106(13) 0.0092(11) 0.1175(7) 0.043(3) Uiso 0.660(6) 1 d P A 1
H2A H 0.8005 0.0085 0.0615 0.052 Uiso 0.660(6) 1 calc PR A 1
H2B H 0.9088 -0.0044 0.1415 0.052 Uiso 0.660(6) 1 calc PR A 1
Cl3 Cl 0.2786(3) -0.4985(3) 0.16912(16) 0.0714(7) Uani 1 1 d U . .
O3 O 0.7657(7) 0.7143(6) 0.4693(3) 0.0211(14) Uiso 0.660(6) 1 d P A 1
H3 H 0.6840 0.6874 0.4759 0.025 Uiso 0.660(6) 1 calc PR A 1
N3 N 0.6337(6) 0.2636(5) 0.2776(3) 0.0300(12) Uani 1 1 d . A .
C3 C 0.6871(13) 0.1928(12) 0.1106(7) 0.047(3) Uiso 0.660(6) 1 d P A 1
H3A H 0.5966 0.1193 0.0891 0.056 Uiso 0.660(6) 1 calc PR A 1
H3B H 0.7236 0.2085 0.0658 0.056 Uiso 0.660(6) 1 calc PR A 1
Cl4 Cl 0.3580(4) -0.4953(4) 0.0260(2) 0.1237(15) Uani 1 1 d U . .
O4 O 0.9183(5) -0.0437(5) 0.5625(3) 0.0330(10) Uani 1 1 d U A .
H4 H 0.8738 -0.1124 0.5249 0.040 Uiso 1 1 calc R . .
N4 N 0.6361(9) 0.0466(9) 0.3549(5) 0.024(2) Uiso 0.660(6) 1 d P A 1
C4 C 0.6525(14) 0.3215(12) 0.1506(7) 0.049(3) Uiso 0.660(6) 1 d P A 1
H4A H 0.6030 0.3616 0.1091 0.059 Uiso 0.660(6) 1 calc PR A 1
H4B H 0.7460 0.3871 0.1819 0.059 Uiso 0.660(6) 1 calc PR A 1
Cl5 Cl 0.0710(6) -0.6236(6) 0.0194(2) 0.193(3) Uani 1 1 d U . .
O5 O 0.3661(7) -0.0066(7) 0.1206(4) 0.084(2) Uani 1 1 d U A .
C5 C 0.5572(16) 0.3044(13) 0.2050(7) 0.045(3) Uiso 0.660(6) 1 d P A 1
H5A H 0.5297 0.3908 0.2218 0.054 Uiso 0.660(6) 1 calc PR A 1
H5B H 0.4660 0.2344 0.1752 0.054 Uiso 0.660(6) 1 calc PR A 1
O6 O 0.1080(11) -0.0640(15) 0.0554(6) 0.074(3) Uani 0.660(6) 1 d PU A 1
C6 C 0.5059(13) 0.2189(12) 0.3112(8) 0.034(3) Uiso 0.660(6) 1 d P A 1
H6A H 0.4662 0.2975 0.3287 0.041 Uiso 0.660(6) 1 calc PR A 1
H6B H 0.4262 0.1491 0.2698 0.041 Uiso 0.660(6) 1 calc PR A 1
O7 O 0.2341(12) -0.2160(10) 0.0985(9) 0.087(4) Uani 0.660(6) 1 d PU A 1
C7 C 0.5628(14) 0.1627(11) 0.3793(7) 0.039(3) Uiso 0.660(6) 1 d P A 1
H7A H 0.4813 0.1281 0.3991 0.047 Uiso 0.660(6) 1 calc PR A 1
H7B H 0.6350 0.2357 0.4226 0.047 Uiso 0.660(6) 1 calc PR A 1
O8 O 0.1992(19) -0.059(2) 0.1885(8) 0.050(4) Uani 0.660(6) 1 d PU A 1
C8 C 0.5178(11) -0.0798(10) 0.3248(6) 0.035(2) Uiso 0.660(6) 1 d P A 1
H8A H 0.4377 -0.0670 0.2827 0.042 Uiso 0.660(6) 1 calc PR A 1
H8B H 0.4779 -0.0959 0.3684 0.042 Uiso 0.660(6) 1 calc PR A 1
O9 O 1.2883(11) -0.4060(17) 0.3315(5) 0.178(6) Uani 1 1 d U . .
C9 C 0.5672(12) -0.2041(10) 0.2919(6) 0.034(2) Uiso 0.660(6) 1 d P A 1
H9A H 0.6617 -0.2047 0.3286 0.041 Uiso 0.660(6) 1 calc PR A 1
H9B H 0.4946 -0.2863 0.2891 0.041 Uiso 0.660(6) 1 calc PR A 1
O10 O 1.2127(6) -0.3851(5) 0.4404(4) 0.0576(15) Uani 1 1 d U . .
C10 C 0.5852(13) -0.2097(12) 0.2109(8) 0.030(3) Uiso 0.660(6) 1 d P A 1
H10A H 0.5929 -0.3026 0.1883 0.036 Uiso 0.660(6) 1 calc PR A 1
H10B H 0.4943 -0.1960 0.1771 0.036 Uiso 0.660(6) 1 calc PR A 1
O11 O 1.4610(6) -0.3084(5) 0.4515(4) 0.0559(15) Uani 1 1 d U . .
C11 C 0.8533(8) -0.1527(7) 0.2303(5) 0.0458(19) Uani 1 1 d U . .
H11A H 0.8683 -0.1604 0.2854 0.055 Uiso 1 1 calc R A .
H11B H 0.9336 -0.0788 0.2309 0.055 Uiso 1 1 calc R . .
O12 O 1.3503(8) -0.5363(6) 0.4091(7) 0.139(5) Uani 1 1 d U . .
C12 C 0.8667(9) -0.2852(8) 0.1804(5) 0.0483(19) Uani 1 1 d U A .
H12A H 0.7764 -0.3562 0.1695 0.058 Uiso 1 1 calc R . .
H12B H 0.8770 -0.2717 0.1291 0.058 Uiso 1 1 calc R . .
C13 C 0.9963(9) -0.3318(8) 0.2218(6) 0.055(2) Uani 1 1 d U . .
H13A H 1.0145 -0.4062 0.1845 0.066 Uiso 1 1 calc R A .
H13B H 1.0845 -0.2559 0.2409 0.066 Uiso 1 1 calc R . .
C15 C 1.0665(12) 0.2228(13) 0.2464(6) 0.033(3) Uiso 0.660(6) 1 d P A 1
H15A H 1.0907 0.1332 0.2358 0.039 Uiso 0.660(6) 1 calc PR A 1
H15B H 1.1529 0.2905 0.2472 0.039 Uiso 0.660(6) 1 calc PR A 1
C17 C 0.7457(7) 0.3784(6) 0.3403(4) 0.0340(15) Uani 1 1 d U . .
H17A H 0.7896 0.3415 0.3848 0.041 Uiso 1 1 calc R A .
H17B H 0.8247 0.4099 0.3179 0.041 Uiso 1 1 calc R . .
C18 C 0.6946(8) 0.5003(7) 0.3737(4) 0.0408(17) Uani 1 1 d U A .
H18A H 0.6576 0.5433 0.3309 0.049 Uiso 1 1 calc R . .
H18B H 0.6128 0.4707 0.3946 0.049 Uiso 1 1 calc R . .
C19 C 0.8154(8) 0.6029(6) 0.4389(4) 0.0386(16) Uani 1 1 d U . .
H19A H 0.8530 0.5601 0.4817 0.046 Uiso 1 1 calc R A 1
H19B H 0.8970 0.6336 0.4180 0.046 Uiso 1 1 calc R A 1
C20 C 0.7537(7) 0.0545(7) 0.4295(4) 0.0283(14) Uani 1 1 d U . .
H20A H 0.8182 0.1470 0.4480 0.034 Uiso 1 1 calc R A 1
H20B H 0.8140 -0.0096 0.4166 0.034 Uiso 1 1 calc R A 1
C21 C 0.6982(6) 0.0228(6) 0.4969(3) 0.0238(12) Uani 1 1 d U A .
H21A H 0.6311 0.0811 0.5076 0.029 Uiso 1 1 calc R . .
H21B H 0.6425 -0.0729 0.4813 0.029 Uiso 1 1 calc R . .
C22 C 0.8228(7) 0.0463(6) 0.5709(4) 0.0293(14) Uani 1 1 d U . .
H22A H 0.8804 0.1411 0.5849 0.035 Uiso 1 1 calc R A .
H22B H 0.7825 0.0340 0.6149 0.035 Uiso 1 1 calc R . .
C16A C 1.0783(17) 0.1827(16) 0.3031(9) 0.016(3) Uiso 0.340(6) 1 d P A 2
H16A H 1.1644 0.2305 0.3492 0.019 Uiso 0.340(6) 1 calc PR A 2
H16B H 1.0973 0.0967 0.2771 0.019 Uiso 0.340(6) 1 calc PR A 2
O1S O -0.2203(11) -0.2396(10) -0.0578(6) 0.044(2) Uani 0.50 1 d PU . .
C1S C 0.2222(13) -0.5052(19) 0.0717(6) 0.128(6) Uani 1 1 d U . .
H1S H 0.1911 -0.4183 0.0707 0.154 Uiso 1 1 calc R . .
H2 H 0.9835 0.1121 0.3658 0.154 Uiso 1 1 d R . .
C3A C 0.6974(17) 0.0839(15) 0.0845(9) 0.016(3) Uiso 0.340(6) 1 d P A 2
H3A1 H 0.7278 0.1281 0.0454 0.019 Uiso 0.340(6) 1 calc PR A 2
H3A2 H 0.5950 0.0880 0.0809 0.019 Uiso 0.340(6) 1 calc PR A 2
C2A C 0.7099(17) -0.0619(15) 0.0678(9) 0.017(3) Uiso 0.340(6) 1 d P A 2
H2A1 H 0.8146 -0.0636 0.0835 0.020 Uiso 0.340(6) 1 calc PR A 2
H2A2 H 0.6695 -0.1035 0.0101 0.020 Uiso 0.340(6) 1 calc PR A 2
C9A C 0.6567(17) -0.1387(14) 0.3255(8) 0.013(3) Uiso 0.340(6) 1 d P A 2
H9A1 H 0.5883 -0.1877 0.3486 0.016 Uiso 0.340(6) 1 calc PR A 2
H9A2 H 0.7552 -0.1528 0.3479 0.016 Uiso 0.340(6) 1 calc PR A 2
C4A C 0.7538(18) 0.3057(15) 0.1734(9) 0.018(3) Uiso 0.340(6) 1 d P A 2
H4A1 H 0.8377 0.3752 0.2122 0.021 Uiso 0.340(6) 1 calc PR A 2
H4A2 H 0.7376 0.3290 0.1218 0.021 Uiso 0.340(6) 1 calc PR A 2
C8A C 0.5039(16) 0.0226(14) 0.3405(8) 0.011(3) Uiso 0.340(6) 1 d P A 2
H8A1 H 0.4390 -0.0278 0.2871 0.013 Uiso 0.340(6) 1 calc PR A 2
H8A2 H 0.4693 -0.0197 0.3791 0.013 Uiso 0.340(6) 1 calc PR A 2
C7A C 0.488(2) 0.1653(16) 0.3554(10) 0.021(4) Uiso 0.340(6) 1 d P A 2
H7A1 H 0.5658 0.2205 0.4037 0.026 Uiso 0.340(6) 1 calc PR A 2
H7A2 H 0.3926 0.1672 0.3655 0.026 Uiso 0.340(6) 1 calc PR A 2
C1A C 0.628(2) -0.1489(18) 0.1119(9) 0.017(4) Uiso 0.340(6) 1 d P A 2
H1A1 H 0.6194 -0.2462 0.0887 0.020 Uiso 0.340(6) 1 calc PR A 2
H1A2 H 0.5283 -0.1340 0.1043 0.020 Uiso 0.340(6) 1 calc PR A 2
C5A C 0.618(2) 0.3068(16) 0.2006(9) 0.016(4) Uiso 0.340(6) 1 d P A 2
H5A1 H 0.5323 0.2445 0.1591 0.019 Uiso 0.340(6) 1 calc PR A 2
H5A2 H 0.6006 0.3992 0.2083 0.019 Uiso 0.340(6) 1 calc PR A 2
C10A C 0.609(2) -0.194(2) 0.2379(13) 0.022(5) Uiso 0.340(6) 1 d P A 2
H10C H 0.5069 -0.1871 0.2154 0.026 Uiso 0.340(6) 1 calc PR A 2
H10D H 0.6116 -0.2907 0.2244 0.026 Uiso 0.340(6) 1 calc PR A 2
C6A C 0.496(2) 0.230(2) 0.2874(13) 0.022(5) Uiso 0.340(6) 1 d P A 2
H6A1 H 0.4292 0.1668 0.2376 0.027 Uiso 0.340(6) 1 calc PR A 2
H6A2 H 0.4589 0.3134 0.2957 0.027 Uiso 0.340(6) 1 calc PR A 2
C15A C 1.053(2) 0.270(2) 0.2456(10) 0.021(4) Uiso 0.340(6) 1 d P A 2
H15C H 1.0342 0.3544 0.2738 0.025 Uiso 0.340(6) 1 calc PR A 2
H15D H 1.1457 0.2961 0.2330 0.025 Uiso 0.340(6) 1 calc PR A 2
N4A N 0.6606(15) 0.0057(15) 0.3460(8) 0.013(3) Uiso 0.340(6) 1 d P A 2
O6A O 0.167(2) 0.044(3) 0.0878(13) 0.072(6) Uani 0.340(6) 1 d PU A 2
O7A O 0.145(4) -0.188(2) 0.0518(16) 0.097(8) Uani 0.340(6) 1 d PU A 2
O8A O 0.177(6) -0.041(6) 0.183(3) 0.104(17) Uani 0.340(6) 1 d PU A 2
C16 C 1.0535(12) 0.2510(11) 0.3278(6) 0.037(2) Uiso 0.660(6) 1 d P A 1
H16C H 1.1455 0.2478 0.3657 0.044 Uiso 0.660(6) 1 calc PR A 1
H16D H 1.0362 0.3428 0.3427 0.044 Uiso 0.660(6) 1 calc PR A 1
C14 C 0.9447(8) 0.2211(10) 0.1759(5) 0.064(3) Uani 1 1 d U . .
H14A H 0.9430 0.3170 0.1776 0.077 Uiso 1 1 d R A .
H14B H 0.9712 0.1846 0.1277 0.077 Uiso 1 1 d R . .
O3A O 0.8625(8) 0.7154(10) 0.4133(5) 0.143(11) Uiso 0.340(6) 1 d PR A 2
H3A3 H 0.8960 0.6920 0.3755 0.171 Uiso 0.340(6) 1 calc PR A 2

loop_
_atom_site_aniso_label
_atom_site_aniso_U_11
_atom_site_aniso_U_22
_atom_site_aniso_U_33
_atom_site_aniso_U_23
_atom_site_aniso_U_13
_atom_site_aniso_U_12
Ni1 0.0204(4) 0.0208(4) 0.0256(4) 0.0080(3) 0.0052(3) 0.0023(3)
Cl1 0.0331(10) 0.0588(11) 0.0368(9) 0.0113(8) 0.0136(7) 0.0104(8)
O1 0.039(3) 0.035(3) 0.069(4) 0.018(3) 0.015(3) 0.010(2)
N1 0.018(3) 0.026(3) 0.028(3) 0.006(2) 0.009(2) 0.004(2)
Cl2 0.0295(9) 0.0379(9) 0.0429(9) -0.0005(7) 0.0129(7) 0.0071(7)
O2 0.022(2) 0.026(2) 0.036(2) 0.0133(18) 0.0026(18) -0.0038(17)
N2 0.029(3) 0.047(3) 0.031(3) 0.011(3) 0.006(2) -0.001(3)
Cl3 0.0621(15) 0.0716(15) 0.0846(17) 0.0208(13) 0.0300(13) 0.0128(12)
N3 0.033(3) 0.025(3) 0.034(3) 0.010(2) 0.010(2) 0.006(2)
Cl4 0.110(3) 0.128(3) 0.105(2) -0.030(2) 0.076(2) -0.039(2)
O4 0.025(2) 0.043(3) 0.033(2) 0.011(2) 0.0074(19) 0.013(2)
Cl5 0.148(4) 0.246(6) 0.098(3) -0.034(3) 0.055(3) -0.112(4)
O5 0.054(4) 0.095(5) 0.103(5) 0.008(4) 0.050(4) -0.006(4)
O6 0.049(6) 0.125(10) 0.053(6) 0.042(7) 0.002(5) 0.026(7)
O7 0.049(6) 0.048(6) 0.145(11) -0.001(6) 0.019(7) 0.009(5)
O8 0.023(5) 0.104(12) 0.026(5) 0.025(6) 0.010(4) 0.012(6)
O9 0.090(7) 0.373(18) 0.073(6) 0.081(8) 0.025(5) 0.029(9)
O10 0.041(3) 0.049(3) 0.090(4) 0.009(3) 0.038(3) 0.011(2)
O11 0.038(3) 0.039(3) 0.080(4) -0.009(3) 0.021(3) 0.001(2)
C11 0.023(4) 0.027(3) 0.083(6) 0.010(4) 0.012(4) 0.005(3)
O12 0.044(4) 0.034(3) 0.307(13) -0.024(5) 0.052(6) 0.007(3)
C12 0.057(5) 0.041(4) 0.064(5) 0.016(4) 0.036(4) 0.025(4)
C13 0.040(5) 0.043(4) 0.107(7) 0.032(5) 0.046(5) 0.020(4)
C17 0.032(4) 0.029(3) 0.042(4) 0.007(3) 0.013(3) 0.009(3)
C18 0.038(4) 0.026(3) 0.054(4) 0.006(3) 0.006(3) 0.013(3)
C19 0.043(4) 0.029(3) 0.044(4) 0.011(3) 0.011(3) 0.009(3)
C20 0.019(3) 0.038(3) 0.031(3) 0.011(3) 0.011(3) 0.008(3)
C21 0.016(3) 0.029(3) 0.028(3) 0.012(3) 0.005(2) 0.007(2)
C22 0.024(3) 0.030(3) 0.034(3) 0.011(3) 0.010(3) 0.001(3)
O1S 0.045(6) 0.046(6) 0.037(5) 0.009(4) 0.011(5) 0.001(5)
C1S 0.068(8) 0.220(16) 0.061(7) -0.003(8) 0.030(6) -0.030(9)
O6A 0.070(14) 0.099(15) 0.072(13) 0.057(12) 0.022(11) 0.039(12)
O7A 0.13(2) 0.060(13) 0.103(17) 0.005(12) 0.057(16) 0.024(14)
O8A 0.09(3) 0.10(2) 0.13(3) -0.01(2) 0.07(2) 0.038(19)
C14 0.030(4) 0.099(7) 0.069(5) 0.061(5) 0.008(4) -0.008(4)

loop_
_atom_type_symbol
_atom_type_description
_atom_type_scat_dispersion_real
_atom_type_scat_dispersion_imag
_atom_type_scat_source
C C 0.0033 0.0016 'International Tables Vol C Tables 4.2.6.8 and 6.1.1.4'
H H 0.0000 0.0000 'International Tables Vol C Tables 4.2.6.8 and 6.1.1.4'
N N 0.0061 0.0033 'International Tables Vol C Tables 4.2.6.8 and 6.1.1.4'
O O 0.0106 0.0060 'International Tables Vol C Tables 4.2.6.8 and 6.1.1.4'
Cl Cl 0.1484 0.1585 'International Tables Vol C Tables 4.2.6.8 and 6.1.1.4'
Ni Ni 0.3393 1.1124 'International Tables Vol C Tables 4.2.6.8 and 6.1.1.4'

loop_
_geom_angle_atom_site_label_1
_geom_angle_atom_site_label_2
_geom_angle_atom_site_label_3
_geom_angle
_geom_angle_site_symmetry_1
_geom_angle_site_symmetry_3
_geom_angle_publ_flag
O2 Ni1 N1 102.10(18) . . ?
O2 Ni1 N3 106.25(19) . . ?
N1 Ni1 N3 151.6(2) . . ?
O2 Ni1 N4A 89.6(4) . . ?
N1 Ni1 N4A 82.8(4) . . ?
N3 Ni1 N4A 96.9(5) . . ?
O2 Ni1 N2 91.32(19) . . ?
N1 Ni1 N2 89.4(2) . . ?
N3 Ni1 N2 90.3(2) . . ?
N4A Ni1 N2 172.1(4) . . ?
O2 Ni1 N4 93.1(2) . . ?
N1 Ni1 N4 95.4(3) . . ?
N3 Ni1 N4 82.9(3) . . ?
N4A Ni1 N4 14.0(4) . . ?
N2 Ni1 N4 172.7(3) . . ?
O6 Cl1 O7A 60.2(14) . . ?
O6 Cl1 O8 114.4(9) . . ?
O7A Cl1 O8 120.5(13) . . ?
O6 Cl1 O5 119.7(6) . . ?
O7A Cl1 O5 121.7(11) . . ?
O8 Cl1 O5 111.2(8) . . ?
O6 Cl1 O8A 103(2) . . ?
O7A Cl1 O8A 121(3) . . ?
O8 Cl1 O8A 13(3) . . ?
O5 Cl1 O8A 116(2) . . ?
O6 Cl1 O7 107.9(8) . . ?
O7A Cl1 O7 47.8(12) . . ?
O8 Cl1 O7 99.5(11) . . ?
O5 Cl1 O7 101.1(5) . . ?
O8A Cl1 O7 109(3) . . ?
O6 Cl1 O6A 45.3(9) . . ?
O7A Cl1 O6A 104.5(16) . . ?
O8 Cl1 O6A 101.2(12) . . ?
O5 Cl1 O6A 89.3(10) . . ?
O8A Cl1 O6A 89(2) . . ?
O7 Cl1 O6A 151.7(11) . . ?
C1 N1 C10 110.6(8) . . ?
C1 N1 C11 106.6(7) . . ?
C10 N1 C11 112.2(6) . . ?
C1 N1 C10A 128.2(10) . . ?
C10 N1 C10A 17.7(8) . . ?
C11 N1 C10A 104.3(9) . . ?
C1 N1 C1A 23.8(6) . . ?
C10 N1 C1A 86.8(9) . . ?
C11 N1 C1A 118.5(8) . . ?
C10A N1 C1A 104.4(11) . . ?
C1 N1 Ni1 101.0(5) . . ?
C10 N1 Ni1 113.6(5) . . ?
C11 N1 Ni1 112.2(4) . . ?
C10A N1 Ni1 104.5(8) . . ?
C1A N1 Ni1 111.5(6) . . ?
N1 C1 C2 110.1(9) . . ?
O9 Cl2 O12 105.0(9) . . ?
O9 Cl2 O11 112.4(6) . . ?
O12 Cl2 O11 109.5(4) . . ?
O9 Cl2 O10 108.7(6) . . ?
O12 Cl2 O10 109.1(5) . . ?
O11 Cl2 O10 111.9(3) . . ?
C16 O2 C16A 32.5(6) . . ?
C16 O2 Ni1 128.6(5) . . ?
C16A O2 Ni1 125.5(6) . . ?
C3 N2 C14 115.2(7) . . ?
C3 N2 C3A 47.8(7) . . ?
C14 N2 C3A 119.8(8) . . ?
C3 N2 C2 106.4(7) . . ?
C14 N2 C2 93.2(7) . . ?
C3A N2 C2 59.0(7) . . ?
C3 N2 C4A 52.4(7) . . ?
C14 N2 C4A 87.7(7) . . ?
C3A N2 C4A 99.9(9) . . ?
C2 N2 C4A 155.8(8) . . ?
C3 N2 Ni1 115.4(6) . . ?
C14 N2 Ni1 121.1(4) . . ?
C3A N2 Ni1 116.0(7) . . ?
C2 N2 Ni1 99.8(5) . . ?
C4A N2 Ni1 100.4(6) . . ?
C1 C2 N2 109.1(8) . . ?
C6A N3 C17 117.3(9) . . ?
C6A N3 C5 85.7(11) . . ?
C17 N3 C5 114.1(6) . . ?
C6A N3 C5A 108.6(13) . . ?
C17 N3 C5A 105.4(8) . . ?
C5 N3 C5A 23.3(7) . . ?
C6A N3 C6 16.8(9) . . ?
C17 N3 C6 108.0(6) . . ?
C5 N3 C6 102.4(8) . . ?
C5A N3 C6 125.4(10) . . ?
C6A N3 Ni1 112.2(9) . . ?
C17 N3 Ni1 108.9(4) . . ?
C5 N3 Ni1 117.3(6) . . ?
C5A N3 Ni1 103.3(7) . . ?
C6 N3 Ni1 105.1(5) . . ?
N2 C3 C4 110.9(9) . . ?
C8 N4 C20 115.7(7) . . ?
C8 N4 C7 106.2(8) . . ?
C20 N4 C7 104.1(7) . . ?
C8 N4 Ni1 110.9(6) . . ?
C20 N4 Ni1 112.8(5) . . ?
C7 N4 Ni1 106.3(6) . . ?
C3 C4 C5 115.7(10) . . ?
N3 C5 C4 112.4(11) . . ?
C7 C6 N3 108.4(9) . . ?
C6 C7 N4 111.1(9) . . ?
N4 C8 C9 113.8(9) . . ?
C10 C9 C8 113.0(9) . . ?
N1 C10 C9 118.2(9) . . ?
N1 C11 C12 116.3(6) . . ?
C13 C12 C11 111.5(7) . . ?
O1 C13 C12 109.3(6) . . ?
C16 C15 C14 122.4(10) . . ?
C18 C17 N3 117.7(5) . . ?
C19 C18 C17 111.9(6) . . ?
O3A C19 O3 67.6(6) . . ?
O3A C19 C18 110.7(7) . . ?
O3 C19 C18 111.0(6) . . ?
N4A C20 N4 20.7(5) . . ?
N4A C20 C21 121.7(7) . . ?
N4 C20 C21 115.1(5) . . ?
C22 C21 C20 111.1(5) . . ?
O4 C22 C21 112.9(5) . . ?
C15A C16A O2 108.1(12) . . ?
Cl5 C1S Cl3 115.1(8) . . ?
Cl5 C1S Cl4 113.7(7) . . ?
Cl3 C1S Cl4 115.2(8) . . ?
N2 C3A C2A 107.6(11) . . ?
C3A C2A C1A 113.5(13) . . ?
N4A C9A C10A 110.5(13) . . ?
C5A C4A N2 111.0(11) . . ?
C7A C8A N4A 115.4(13) . . ?
C8A C7A C6A 113.9(14) . . ?
C2A C1A N1 112.1(13) . . ?
C4A C5A N3 111.7(13) . . ?
C9A C10A N1 108.1(14) . . ?
N3 C6A C7A 115.7(17) . . ?
C14 C15A C16A 120.0(16) . . ?
C9A N4A C20 104.0(11) . . ?
C9A N4A C8A 108.7(12) . . ?
C20 N4A C8A 109.8(11) . . ?
C9A N4A Ni1 108.3(10) . . ?
C20 N4A Ni1 118.9(8) . . ?
C8A N4A Ni1 106.7(9) . . ?
O2 C16 C15 109.3(8) . . ?
C15A C14 N2 126.9(10) . . ?
C15A C14 C15 20.6(8) . . ?
N2 C14 C15 121.9(7) . . ?

loop_
_geom_bond_atom_site_label_1
_geom_bond_atom_site_label_2
_geom_bond_distance
_geom_bond_site_symmetry_2
_geom_bond_publ_flag
Ni1 O2 2.026(4) . ?
Ni1 N1 2.120(5) . ?
Ni1 N3 2.124(5) . ?
Ni1 N4A 2.128(13) . ?
Ni1 N2 2.145(6) . ?
Ni1 N4 2.216(8) . ?
Cl1 O6 1.367(9) . ?
Cl1 O7A 1.40(2) . ?
Cl1 O8 1.404(15) . ?
Cl1 O5 1.407(6) . ?
Cl1 O8A 1.42(5) . ?
Cl1 O7 1.470(10) . ?
Cl1 O6A 1.530(19) . ?
O1 C13 1.395(10) . ?
N1 C1 1.454(12) . ?
N1 C10 1.494(12) . ?
N1 C11 1.502(8) . ?
N1 C10A 1.52(2) . ?
N1 C1A 1.592(17) . ?
C1 C2 1.551(17) . ?
Cl2 O9 1.344(9) . ?
Cl2 O12 1.406(7) . ?
Cl2 O11 1.412(5) . ?
Cl2 O10 1.424(5) . ?
O2 C16 1.425(11) . ?
O2 C16A 1.603(16) . ?
N2 C3 1.409(13) . ?
N2 C14 1.461(9) . ?
N2 C3A 1.464(15) . ?
N2 C2 1.618(12) . ?
N2 C4A 1.678(16) . ?
Cl3 C1S 1.690(12) . ?
O3 C19 1.394(8) . ?
N3 C6A 1.39(2) . ?
N3 C17 1.508(8) . ?
N3 C5 1.515(13) . ?
N3 C5A 1.524(17) . ?
N3 C6 1.553(13) . ?
C3 C4 1.518(16) . ?
Cl4 C1S 1.721(11) . ?
O4 C22 1.438(7) . ?
N4 C8 1.486(13) . ?
N4 C20 1.509(10) . ?
N4 C7 1.546(15) . ?
C4 C5 1.524(18) . ?
Cl5 C1S 1.664(13) . ?
C6 C7 1.487(18) . ?
C8 C9 1.513(14) . ?
C9 C10 1.507(15) . ?
C11 C12 1.529(10) . ?
C12 C13 1.503(11) . ?
C15 C16 1.484(15) . ?
C15 C14 1.500(13) . ?
C17 C18 1.506(9) . ?
C18 C19 1.504(10) . ?
C19 O3A 1.383(10) . ?
C20 N4A 1.483(14) . ?
C20 C21 1.519(8) . ?
C21 C22 1.505(8) . ?
C16A C15A 1.51(2) . ?
C3A C2A 1.51(2) . ?
C2A C1A 1.56(2) . ?
C9A N4A 1.46(2) . ?
C9A C10A 1.49(3) . ?
C4A C5A 1.52(2) . ?
C8A C7A 1.49(2) . ?
C8A N4A 1.54(2) . ?
C7A C6A 1.52(3) . ?
C15A C14 1.357(19) . ?

loop_
_geom_hbond_atom_site_label_D
_geom_hbond_atom_site_label_H
_geom_hbond_atom_site_label_A
_geom_hbond_distance_DH
_geom_hbond_distance_HA
_geom_hbond_distance_DA
_geom_hbond_angle_DHA
_geom_hbond_site_symmetry_A
O1 H1 O9 0.84 2.34 3.093(12) 148.7 .
O1 H1 O10 0.84 2.43 3.206(8) 154.8 .
O2 H2 O4 0.90 1.75 2.650(6) 176.4 2_756
O4 H4 O3 0.84 1.85 2.660(7) 161.3 1_545
O3 H3 O11 0.84 2.11 2.857(8) 148.2 1_465

loop_
_geom_torsion_atom_site_label_1
_geom_torsion_atom_site_label_2
_geom_torsion_atom_site_label_3
_geom_torsion_atom_site_label_4
_geom_torsion
_geom_torsion_site_symmetry_1
_geom_torsion_site_symmetry_2
_geom_torsion_site_symmetry_3
_geom_torsion_site_symmetry_4
_geom_torsion_publ_flag
O2 Ni1 N1 C1 -114.8(6) . . . . ?
N3 Ni1 N1 C1 65.9(7) . . . . ?
N4A Ni1 N1 C1 157.1(7) . . . . ?
N2 Ni1 N1 C1 -23.6(6) . . . . ?
N4 Ni1 N1 C1 150.8(6) . . . . ?
O2 Ni1 N1 C10 126.8(6) . . . . ?
N3 Ni1 N1 C10 -52.5(8) . . . . ?
N4A Ni1 N1 C10 38.7(7) . . . . ?
N2 Ni1 N1 C10 -142.0(6) . . . . ?
N4 Ni1 N1 C10 32.4(6) . . . . ?
O2 Ni1 N1 C11 -1.7(5) . . . . ?
N3 Ni1 N1 C11 179.1(5) . . . . ?
N4A Ni1 N1 C11 -89.8(6) . . . . ?
N2 Ni1 N1 C11 89.5(5) . . . . ?
N4 Ni1 N1 C11 -96.0(5) . . . . ?
O2 Ni1 N1 C10A 110.7(9) . . . . ?
N3 Ni1 N1 C10A -68.6(10) . . . . ?
N4A Ni1 N1 C10A 22.6(9) . . . . ?
N2 Ni1 N1 C10A -158.1(9) . . . . ?
N4 Ni1 N1 C10A 16.3(9) . . . . ?
O2 Ni1 N1 C1A -137.2(8) . . . . ?
N3 Ni1 N1 C1A 43.6(9) . . . . ?
N4A Ni1 N1 C1A 134.8(9) . . . . ?
N2 Ni1 N1 C1A -45.9(8) . . . . ?
N4 Ni1 N1 C1A 128.5(8) . . . . ?
C10 N1 C1 C2 172.0(8) . . . . ?
C11 N1 C1 C2 -65.8(9) . . . . ?
C10A N1 C1 C2 170.0(11) . . . . ?
C1A N1 C1 C2 170(2) . . . . ?
Ni1 N1 C1 C2 51.5(8) . . . . ?
N1 Ni1 O2 C16 114.7(7) . . . . ?
N3 Ni1 O2 C16 -65.7(7) . . . . ?
N4A Ni1 O2 C16 -162.8(8) . . . . ?
N2 Ni1 O2 C16 25.1(7) . . . . ?
N4 Ni1 O2 C16 -149.2(7) . . . . ?
N1 Ni1 O2 C16A 73.8(8) . . . . ?
N3 Ni1 O2 C16A -106.5(8) . . . . ?
N4A Ni1 O2 C16A 156.4(9) . . . . ?
N2 Ni1 O2 C16A -15.8(8) . . . . ?
N4 Ni1 O2 C16A 170.0(8) . . . . ?
O2 Ni1 N2 C3 -151.4(6) . . . . ?
N1 Ni1 N2 C3 106.5(6) . . . . ?
N3 Ni1 N2 C3 -45.1(6) . . . . ?
N4A Ni1 N2 C3 112(3) . . . . ?
N4 Ni1 N2 C3 -24(2) . . . . ?
O2 Ni1 N2 C14 -4.7(6) . . . . ?
N1 Ni1 N2 C14 -106.8(6) . . . . ?
N3 Ni1 N2 C14 101.5(6) . . . . ?
N4A Ni1 N2 C14 -102(3) . . . . ?
N4 Ni1 N2 C14 123(2) . . . . ?
O2 Ni1 N2 C3A 155.2(7) . . . . ?
N1 Ni1 N2 C3A 53.1(8) . . . . ?
N3 Ni1 N2 C3A -98.5(8) . . . . ?
N4A Ni1 N2 C3A 58(3) . . . . ?
N4 Ni1 N2 C3A -77(2) . . . . ?
O2 Ni1 N2 C2 95.1(5) . . . . ?
N1 Ni1 N2 C2 -7.0(5) . . . . ?
N3 Ni1 N2 C2 -158.6(5) . . . . ?
N4A Ni1 N2 C2 -2(3) . . . . ?
N4 Ni1 N2 C2 -137(2) . . . . ?
O2 Ni1 N2 C4A -98.3(6) . . . . ?
N1 Ni1 N2 C4A 159.6(6) . . . . ?
N3 Ni1 N2 C4A 8.0(6) . . . . ?
N4A Ni1 N2 C4A 165(3) . . . . ?
N4 Ni1 N2 C4A 29(2) . . . . ?
N1 C1 C2 N2 -63.5(10) . . . . ?
C3 N2 C2 C1 -84.5(10) . . . . ?
C14 N2 C2 C1 158.1(8) . . . . ?
C3A N2 C2 C1 -78.7(11) . . . . ?
C4A N2 C2 C1 -110.4(19) . . . . ?
Ni1 N2 C2 C1 35.8(8) . . . . ?
O2 Ni1 N3 C6A -133.6(11) . . . . ?
N1 Ni1 N3 C6A 45.6(12) . . . . ?
N4A Ni1 N3 C6A -42.0(11) . . . . ?
N2 Ni1 N3 C6A 134.9(11) . . . . ?
N4 Ni1 N3 C6A -42.4(11) . . . . ?
O2 Ni1 N3 C17 -2.1(4) . . . . ?
N1 Ni1 N3 C17 177.2(4) . . . . ?
N4A Ni1 N3 C17 89.6(5) . . . . ?
N2 Ni1 N3 C17 -93.5(4) . . . . ?
N4 Ni1 N3 C17 89.1(4) . . . . ?
O2 Ni1 N3 C5 129.5(7) . . . . ?
N1 Ni1 N3 C5 -51.2(9) . . . . ?
N4A Ni1 N3 C5 -138.8(8) . . . . ?
N2 Ni1 N3 C5 38.1(7) . . . . ?
N4 Ni1 N3 C5 -139.3(7) . . . . ?
O2 Ni1 N3 C5A 109.6(8) . . . . ?
N1 Ni1 N3 C5A -71.1(9) . . . . ?
N4A Ni1 N3 C5A -158.7(8) . . . . ?
N2 Ni1 N3 C5A 18.2(8) . . . . ?
N4 Ni1 N3 C5A -159.2(8) . . . . ?
O2 Ni1 N3 C6 -117.5(6) . . . . ?
N1 Ni1 N3 C6 61.7(7) . . . . ?
N4A Ni1 N3 C6 -25.9(7) . . . . ?
N2 Ni1 N3 C6 151.0(6) . . . . ?
N4 Ni1 N3 C6 -26.4(6) . . . . ?
C14 N2 C3 C4 -83.1(11) . . . . ?
C3A N2 C3 C4 168.6(15) . . . . ?
C2 N2 C3 C4 175.2(9) . . . . ?
C4A N2 C3 C4 -17.9(9) . . . . ?
Ni1 N2 C3 C4 65.6(10) . . . . ?
O2 Ni1 N4 C8 -139.7(7) . . . . ?
N1 Ni1 N4 C8 -37.2(7) . . . . ?
N3 Ni1 N4 C8 114.3(7) . . . . ?
N4A Ni1 N4 C8 -63.8(19) . . . . ?
N2 Ni1 N4 C8 93(2) . . . . ?
O2 Ni1 N4 C20 -8.2(6) . . . . ?
N1 Ni1 N4 C20 94.3(6) . . . . ?
N3 Ni1 N4 C20 -114.2(6) . . . . ?
N4A Ni1 N4 C20 67.8(19) . . . . ?
N2 Ni1 N4 C20 -135.5(18) . . . . ?
O2 Ni1 N4 C7 105.3(6) . . . . ?
N1 Ni1 N4 C7 -152.3(6) . . . . ?
N3 Ni1 N4 C7 -0.7(6) . . . . ?
N4A Ni1 N4 C7 -179(2) . . . . ?
N2 Ni1 N4 C7 -22(2) . . . . ?
N2 C3 C4 C5 -75.4(13) . . . . ?
C6A N3 C5 C4 -165.0(12) . . . . ?
C17 N3 C5 C4 77.0(10) . . . . ?
C5A N3 C5 C4 4.7(18) . . . . ?
C6 N3 C5 C4 -166.7(9) . . . . ?
Ni1 N3 C5 C4 -52.2(11) . . . . ?
C3 C4 C5 N3 66.8(13) . . . . ?
C6A N3 C6 C7 169(4) . . . . ?
C17 N3 C6 C7 -64.8(9) . . . . ?
C5 N3 C6 C7 174.5(9) . . . . ?
C5A N3 C6 C7 170.3(10) . . . . ?
Ni1 N3 C6 C7 51.4(9) . . . . ?
N3 C6 C7 N4 -55.4(11) . . . . ?
C8 N4 C7 C6 -88.0(11) . . . . ?
C20 N4 C7 C6 149.4(9) . . . . ?
Ni1 N4 C7 C6 30.1(10) . . . . ?
C20 N4 C8 C9 -69.7(10) . . . . ?
C7 N4 C8 C9 175.4(8) . . . . ?
Ni1 N4 C8 C9 60.4(9) . . . . ?
N4 C8 C9 C10 -76.5(11) . . . . ?
C1 N1 C10 C9 -164.8(9) . . . . ?
C11 N1 C10 C9 76.4(10) . . . . ?
C10A N1 C10 C9 10(3) . . . . ?
C1A N1 C10 C9 -164.1(10) . . . . ?
Ni1 N1 C10 C9 -52.1(10) . . . . ?
C8 C9 C10 N1 71.5(12) . . . . ?
C1 N1 C11 C12 -56.1(9) . . . . ?
C10 N1 C11 C12 65.1(9) . . . . ?
C10A N1 C11 C12 81.8(11) . . . . ?
C1A N1 C11 C12 -33.7(11) . . . . ?
Ni1 N1 C11 C12 -165.7(5) . . . . ?
N1 C11 C12 C13 -166.9(6) . . . . ?
C11 C12 C13 O1 70.9(8) . . . . ?
C6A N3 C17 C18 -39.8(13) . . . . ?
C5 N3 C17 C18 58.1(9) . . . . ?
C5A N3 C17 C18 81.1(10) . . . . ?
C6 N3 C17 C18 -55.0(8) . . . . ?
Ni1 N3 C17 C18 -168.6(5) . . . . ?
N3 C17 C18 C19 176.6(6) . . . . ?
C17 C18 C19 O3A 107.4(8) . . . . ?
C17 C18 C19 O3 -179.6(6) . . . . ?
C8 N4 C20 N4A 63.3(19) . . . . ?
C7 N4 C20 N4A 179(2) . . . . ?
Ni1 N4 C20 N4A -65.8(19) . . . . ?
C8 N4 C20 C21 -50.5(10) . . . . ?
C7 N4 C20 C21 65.6(8) . . . . ?
Ni1 N4 C20 C21 -179.6(5) . . . . ?
N4A C20 C21 C22 163.2(9) . . . . ?
N4 C20 C21 C22 -174.5(6) . . . . ?
C20 C21 C22 O4 -64.5(6) . . . . ?
C16 O2 C16A C15A -61.7(14) . . . . ?
Ni1 O2 C16A C15A 46.3(14) . . . . ?
C3 N2 C3A C2A -170.6(17) . . . . ?
C14 N2 C3A C2A 91.2(12) . . . . ?
C2 N2 C3A C2A 16.8(9) . . . . ?
C4A N2 C3A C2A -175.8(11) . . . . ?
Ni1 N2 C3A C2A -69.0(12) . . . . ?
N2 C3A C2A C1A 74.5(16) . . . . ?
C3 N2 C4A C5A 79.7(13) . . . . ?
C14 N2 C4A C5A -155.7(11) . . . . ?
C3A N2 C4A C5A 84.5(13) . . . . ?
C2 N2 C4A C5A 111.7(19) . . . . ?
Ni1 N2 C4A C5A -34.4(12) . . . . ?
N4A C8A C7A C6A 74.4(19) . . . . ?
C3A C2A C1A N1 -72.9(16) . . . . ?
C1 N1 C1A C2A -6.0(14) . . . . ?
C10 N1 C1A C2A 175.7(12) . . . . ?
C11 N1 C1A C2A -70.8(13) . . . . ?
C10A N1 C1A C2A 173.8(13) . . . . ?
Ni1 N1 C1A C2A 61.6(12) . . . . ?
N2 C4A C5A N3 55.8(14) . . . . ?
C6A N3 C5A C4A -163.4(13) . . . . ?
C17 N3 C5A C4A 70.1(12) . . . . ?
C5 N3 C5A C4A -174(3) . . . . ?
C6 N3 C5A C4A -163.9(10) . . . . ?
Ni1 N3 C5A C4A -44.2(12) . . . . ?
N4A C9A C10A N1 56.5(17) . . . . ?
C1 N1 C10A C9A -164.6(10) . . . . ?
C10 N1 C10A C9A -171(4) . . . . ?
C11 N1 C10A C9A 70.3(13) . . . . ?
C1A N1 C10A C9A -164.7(12) . . . . ?
Ni1 N1 C10A C9A -47.6(13) . . . . ?
C17 N3 C6A C7A -69.1(16) . . . . ?
C5 N3 C6A C7A 175.9(15) . . . . ?
C5A N3 C6A C7A 171.6(13) . . . . ?
C6 N3 C6A C7A -10(3) . . . . ?
Ni1 N3 C6A C7A 58.1(16) . . . . ?
C8A C7A C6A N3 -73(2) . . . . ?
O2 C16A C15A C14 -63.2(19) . . . . ?
C10A C9A N4A C20 -162.0(12) . . . . ?
C10A C9A N4A C8A 81.0(15) . . . . ?
C10A C9A N4A Ni1 -34.5(15) . . . . ?
N4 C20 N4A C9A -151(3) . . . . ?
C21 C20 N4A C9A -74.1(12) . . . . ?
N4 C20 N4A C8A -34.8(16) . . . . ?
C21 C20 N4A C8A 42.1(13) . . . . ?
N4 C20 N4A Ni1 88(2) . . . . ?
C21 C20 N4A Ni1 165.3(6) . . . . ?
C7A C8A N4A C9A -176.6(12) . . . . ?
C7A C8A N4A C20 70.1(15) . . . . ?
C7A C8A N4A Ni1 -60.0(14) . . . . ?
O2 Ni1 N4A C9A -96.5(10) . . . . ?
N1 Ni1 N4A C9A 5.7(9) . . . . ?
N3 Ni1 N4A C9A 157.1(9) . . . . ?
N2 Ni1 N4A C9A 1(4) . . . . ?
N4 Ni1 N4A C9A 159(3) . . . . ?
O2 Ni1 N4A C20 21.8(10) . . . . ?
N1 Ni1 N4A C20 124.1(10) . . . . ?
N3 Ni1 N4A C20 -84.5(10) . . . . ?
N2 Ni1 N4A C20 119(3) . . . . ?
N4 Ni1 N4A C20 -83(2) . . . . ?
O2 Ni1 N4A C8A 146.6(9) . . . . ?
N1 Ni1 N4A C8A -111.2(9) . . . . ?
N3 Ni1 N4A C8A 40.2(9) . . . . ?
N2 Ni1 N4A C8A -116(3) . . . . ?
N4 Ni1 N4A C8A 42.2(17) . . . . ?
C16A O2 C16 C15 46.6(12) . . . . ?
Ni1 O2 C16 C15 -50.8(11) . . . . ?
C14 C15 C16 O2 59.7(14) . . . . ?
C16A C15A C14 N2 48(2) . . . . ?
C16A C15A C14 C15 -35(2) . . . . ?
C3 N2 C14 C15A 137.4(15) . . . . ?
C3A N2 C14 C15A -168.5(15) . . . . ?
C2 N2 C14 C15A -112.8(15) . . . . ?
C4A N2 C14 C15A 91.4(16) . . . . ?
Ni1 N2 C14 C15A -9.3(17) . . . . ?
C3 N2 C14 C15 161.7(10) . . . . ?
C3A N2 C14 C15 -144.2(11) . . . . ?
C2 N2 C14 C15 -88.5(11) . . . . ?
C4A N2 C14 C15 115.7(11) . . . . ?
Ni1 N2 C14 C15 15.0(13) . . . . ?
C16 C15 C14 C15A 66(3) . . . . ?
C16 C15 C14 N2 -44.8(16) . . . . ?
